data_7229930
loop_
_publ_author_name
'Mahmoudi, Ghodrat'
'Zar\;eba, Jan K.'
'Bauz\'a, Antonio'
'Kubicki, Maciej'
'Bartyzel, Agata'
'Keramidas, Anastasios D.'
'Butusov, Leonid'
'Miros\/law, Barbara'
'Frontera, Antonio'

_publ_section_title
;
 Recurrent supramolecular motifs in discrete complexes and coordination
 polymers based on mercury halides: prevalence of chelate ring stacking
 and substituent effects
;
_journal_issue 8
_journal_name_full CrystEngComm
_journal_page_first 1065
_journal_paper_doi 10.1039/C7CE02166F
_journal_volume 20
_journal_year 2018
_chemical_formula_moiety 'C18 H13 Hg I N4 O'
_chemical_formula_sum 'C18 H13 Hg I N4 O'
_chemical_formula_weight 628.81
_space_group_crystal_system monoclinic
_space_group_IT_number 14
_space_group_name_Hall '-P 2yn'
_space_group_name_H-M_alt 'P 1 21/n 1'
_symmetry_space_group_name_Hall '-P 2yn'
_symmetry_space_group_name_H-M 'P 1 21/n 1'
_atom_sites_solution_hydrogens geom
_audit_creation_method SHELXL-2013
_audit_update_record
;
2017-11-06 deposited with the CCDC.
2018-01-09 downloaded from the CCDC.
;
_cell_angle_alpha 90
_cell_angle_beta 110.2750(10)
_cell_angle_gamma 90
_cell_formula_units_Z 4
_cell_length_a 10.7093(10)
_cell_length_b 15.1214(14)
_cell_length_c 11.4424(11)
_cell_measurement_reflns_used 3757
_cell_measurement_temperature 100(1)
_cell_measurement_theta_max 28.24
_cell_measurement_theta_min 2.25
_cell_volume 1738.2(3)
_computing_cell_refinement 'Bruker SAINT (Bruker-AXS 2009)'
_computing_data_collection 'Bruker APEX2 (Bruker-AXS, 2010)'
_computing_data_reduction 'Bruker SAINT (Bruker-AXS 2009)'
_computing_molecular_graphics 'Mercury (MacRae et al., 2009)'
_computing_publication_material 'SHELXL-2013 (Sheldrick, 2013)'
_computing_structure_refinement 'SHELXL-2013 (Sheldrick, 2013)'
_computing_structure_solution 'SHELXT-2013 (Sheldrick, 2013)'
_diffrn_ambient_temperature 100(1)
_diffrn_measured_fraction_theta_full 1.000
_diffrn_measured_fraction_theta_max 0.998
_diffrn_measurement_device_type 'Bruker Smart APEX CCD'
_diffrn_measurement_method '\f and \w scans'
_diffrn_radiation_monochromator graphite
_diffrn_radiation_source 'fine-focus sealed tube'
_diffrn_radiation_type MoK\a
_diffrn_radiation_wavelength 0.71073
_diffrn_reflns_av_unetI/netI 0.0486
_diffrn_reflns_Laue_measured_fraction_full 1.000
_diffrn_reflns_Laue_measured_fraction_max 0.998
_diffrn_reflns_limit_h_max 13
_diffrn_reflns_limit_h_min -14
_diffrn_reflns_limit_k_max 20
_diffrn_reflns_limit_k_min 0
_diffrn_reflns_limit_l_max 15
_diffrn_reflns_limit_l_min 0
_diffrn_reflns_number 7894
_diffrn_reflns_point_group_measured_fraction_full 1.000
_diffrn_reflns_point_group_measured_fraction_max 0.998
_diffrn_reflns_theta_full 25.000
_diffrn_reflns_theta_max 28.312
_diffrn_reflns_theta_min 2.246
_exptl_absorpt_coefficient_mu 10.645
_exptl_absorpt_correction_T_max 0.8153
_exptl_absorpt_correction_T_min 0.4616
_exptl_absorpt_correction_type multi-scan
_exptl_absorpt_process_details 'Bruker SAINT (Bruker-AXS 2009)'
_exptl_crystal_colour yellow
_exptl_crystal_density_diffrn 2.403
_exptl_crystal_description plate
_exptl_crystal_F_000 1160
_exptl_crystal_size_max 0.170
_exptl_crystal_size_mid 0.060
_exptl_crystal_size_min 0.020
_refine_diff_density_max 2.345
_refine_diff_density_min -1.311
_refine_diff_density_rms 0.233
_refine_ls_extinction_method none
_refine_ls_goodness_of_fit_ref 1.026
_refine_ls_hydrogen_treatment constr
_refine_ls_matrix_type full
_refine_ls_number_parameters 227
_refine_ls_number_reflns 7894
_refine_ls_number_restraints 6
_refine_ls_restrained_S_all 1.026
_refine_ls_R_factor_all 0.0491
_refine_ls_R_factor_gt 0.0365
_refine_ls_shift/su_max 0.002
_refine_ls_shift/su_mean 0.000
_refine_ls_structure_factor_coef Fsqd
_refine_ls_weighting_details 'w=1/[\s^2^(Fo^2^)+(0.0258P)^2^+7.3630P] where P=(Fo^2^+2Fc^2^)/3'
_refine_ls_weighting_scheme calc
_refine_ls_wR_factor_gt 0.0749
_refine_ls_wR_factor_ref 0.0799
_reflns_Friedel_coverage 0.000
_reflns_number_gt 6656
_reflns_number_total 7894
_reflns_threshold_expression 'I > 2\s(I)'
_cod_data_source_file c7ce02166f2.cif
_cod_data_source_block 5
_cod_depositor_comments 'Adding full bibliography for 7229927--7229931.cif.'
_cod_database_code 7229930
_shelx_space_group_comment
;
The symmetry employed for this shelxl refinement is uniquely defined
by the following loop, which should always be used as a source of
symmetry information in preference to the above space-group names.
They are only intended as comments.
;
_shelx_estimated_absorpt_t_min 0.265
_shelx_estimated_absorpt_t_max 0.815
_shelxl_version_number 2013-4

loop_
_space_group_symop_operation_xyz
'x, y, z'
'-x+1/2, y+1/2, -z+1/2'
'-x, -y, -z'
'x-1/2, -y-1/2, z-1/2'

loop_
_atom_site_label
_atom_site_type_symbol
_atom_site_fract_x
_atom_site_fract_y
_atom_site_fract_z
_atom_site_U_iso_or_equiv
_atom_site_adp_type
_atom_site_occupancy
_atom_site_site_symmetry_order
_atom_site_calc_flag
_atom_site_refinement_flags_posn
_atom_site_refinement_flags_adp
Hg1 Hg 0.36066(2) 0.58686(2) 0.30383(2) 0.01198(7) Uani 1 1 d . .
I1 I 0.38339(5) 0.60190(3) 0.08334(4) 0.01837(11) Uani 1 1 d . .
N1 N 0.1959(5) 0.4649(3) 0.2534(5) 0.0135(11) Uani 1 1 d . .
C2 C 0.1321(7) 0.4332(4) 0.1391(6) 0.0161(14) Uani 1 1 d . .
H2 H 0.1483 0.4593 0.0702 0.019 Uiso 1 1 calc R U
C3 C 0.0434(7) 0.3635(5) 0.1180(6) 0.0177(14) Uani 1 1 d . .
H3 H -0.0002 0.3418 0.0360 0.021 Uiso 1 1 calc R U
C4 C 0.0193(7) 0.3262(4) 0.2181(6) 0.0174(14) Uani 1 1 d . .
H4 H -0.0407 0.2780 0.2061 0.021 Uiso 1 1 calc R U
C5 C 0.0837(7) 0.3599(4) 0.3364(7) 0.0156(13) Uani 1 1 d . .
H5 H 0.0668 0.3359 0.4061 0.019 Uiso 1 1 calc R U
C6 C 0.1732(6) 0.4293(4) 0.3521(6) 0.0110(12) Uani 1 1 d . .
C7 C 0.2502(6) 0.4669(4) 0.4764(6) 0.0117(12) Uani 1 1 d . .
C71 C 0.2258(6) 0.4331(4) 0.5885(6) 0.0134(13) Uani 1 1 d . .
C72 C 0.1765(7) 0.4898(4) 0.6589(6) 0.0172(14) Uani 1 1 d . .
H72 H 0.1635 0.5507 0.6377 0.021 Uiso 1 1 calc R U
C73 C 0.1464(7) 0.4572(5) 0.7601(7) 0.0222(15) Uani 1 1 d . .
H73 H 0.1133 0.4960 0.8078 0.027 Uiso 1 1 calc R U
C74 C 0.1646(7) 0.3687(5) 0.7910(7) 0.0208(15) Uani 1 1 d . .
H74 H 0.1417 0.3464 0.8585 0.025 Uiso 1 1 calc R U
C75 C 0.2163(7) 0.3123(5) 0.7237(7) 0.0185(14) Uani 1 1 d . .
H75 H 0.2317 0.2519 0.7471 0.022 Uiso 1 1 calc R U
C76 C 0.2457(6) 0.3442(4) 0.6217(6) 0.0143(13) Uani 1 1 d . .
H76 H 0.2795 0.3051 0.5748 0.017 Uiso 1 1 calc R U
N8 N 0.3355(5) 0.5292(3) 0.4806(5) 0.0102(10) Uani 1 1 d . .
N9 N 0.4070(5) 0.5646(3) 0.5944(5) 0.0118(11) Uani 1 1 d . .
C10 C 0.4867(6) 0.6308(4) 0.5824(5) 0.0063(11) Uani 1 1 d . U
O10 O 0.5049(4) 0.6584(3) 0.4875(4) 0.0121(9) Uani 1 1 d . .
C11 C 0.5571(6) 0.6761(4) 0.7051(6) 0.0117(13) Uani 1 1 d . .
C12 C 0.6413(6) 0.7470(4) 0.7060(6) 0.0104(12) Uani 1 1 d . .
H12 H 0.6557 0.7617 0.6310 0.013 Uiso 1 1 calc R U
N13 N 0.7028(5) 0.7953(4) 0.8089(5) 0.0145(11) Uani 1 1 d . .
C14 C 0.6783(6) 0.7721(4) 0.9122(6) 0.0133(13) Uani 1 1 d . .
H14 H 0.7174 0.8074 0.9844 0.016 Uiso 1 1 calc R U
C15 C 0.6025(7) 0.7028(5) 0.9222(6) 0.0180(14) Uani 1 1 d . .
H15 H 0.5936 0.6882 0.9997 0.022 Uiso 1 1 calc R U
C16 C 0.5384(6) 0.6537(4) 0.8160(6) 0.0130(13) Uani 1 1 d . .
H16 H 0.4826 0.6055 0.8187 0.016 Uiso 1 1 calc R U

loop_
_atom_site_aniso_label
_atom_site_aniso_U_11
_atom_site_aniso_U_22
_atom_site_aniso_U_33
_atom_site_aniso_U_23
_atom_site_aniso_U_13
_atom_site_aniso_U_12
Hg1 0.01458(13) 0.01133(12) 0.01014(12) 0.00063(9) 0.00442(8) -0.00050(10)
I1 0.0256(2) 0.0188(2) 0.0139(2) -0.00032(17) 0.01098(18) -0.00281(18)
N1 0.014(3) 0.015(3) 0.011(3) -0.001(2) 0.003(2) 0.002(2)
C2 0.021(4) 0.019(3) 0.006(3) 0.002(2) 0.002(3) 0.001(3)
C3 0.015(3) 0.019(4) 0.015(3) -0.006(3) 0.000(3) 0.000(3)
C4 0.015(3) 0.015(3) 0.020(4) -0.003(3) 0.003(3) -0.005(3)
C5 0.013(3) 0.013(3) 0.019(4) 0.000(3) 0.003(3) 0.000(3)
C6 0.010(3) 0.009(3) 0.014(3) 0.000(2) 0.004(2) 0.001(2)
C7 0.008(3) 0.011(3) 0.014(3) 0.002(2) 0.001(2) 0.000(2)
C71 0.012(3) 0.013(3) 0.014(3) -0.002(2) 0.003(2) -0.001(2)
C72 0.020(4) 0.013(3) 0.020(4) 0.000(3) 0.009(3) 0.000(3)
C73 0.022(4) 0.027(4) 0.020(4) 0.001(3) 0.009(3) 0.003(3)
C74 0.018(4) 0.026(4) 0.019(4) 0.006(3) 0.008(3) -0.001(3)
C75 0.016(3) 0.018(3) 0.021(4) 0.007(3) 0.005(3) 0.000(3)
C76 0.014(3) 0.014(3) 0.016(3) 0.001(3) 0.007(3) -0.003(3)
N8 0.011(3) 0.008(3) 0.010(3) 0.001(2) 0.001(2) 0.002(2)
N9 0.012(3) 0.009(3) 0.010(3) -0.001(2) -0.001(2) -0.002(2)
C10 0.0058(15) 0.0055(15) 0.0069(15) -0.0007(11) 0.0014(11) 0.0015(11)
O10 0.012(2) 0.010(2) 0.013(2) -0.0013(17) 0.0021(18) -0.0023(17)
C11 0.011(3) 0.007(3) 0.016(3) -0.003(2) 0.003(2) -0.001(2)
C12 0.012(3) 0.012(3) 0.007(3) 0.004(2) 0.003(2) 0.004(2)
N13 0.016(3) 0.014(3) 0.012(3) 0.000(2) 0.004(2) 0.001(2)
C14 0.021(3) 0.009(3) 0.009(3) -0.004(2) 0.005(3) -0.005(3)
C15 0.019(4) 0.024(4) 0.012(3) 0.000(3) 0.006(3) -0.005(3)
C16 0.011(3) 0.012(3) 0.017(3) 0.002(2) 0.006(3) -0.001(2)

loop_
_atom_type_symbol
_atom_type_description
_atom_type_scat_dispersion_real
_atom_type_scat_dispersion_imag
_atom_type_scat_source
C C 0.0033 0.0016 'International Tables Vol C Tables 4.2.6.8 and 6.1.1.4'
H H 0.0000 0.0000 'International Tables Vol C Tables 4.2.6.8 and 6.1.1.4'
N N 0.0061 0.0033 'International Tables Vol C Tables 4.2.6.8 and 6.1.1.4'
O O 0.0106 0.0060 'International Tables Vol C Tables 4.2.6.8 and 6.1.1.4'
I I -0.4742 1.8119 'International Tables Vol C Tables 4.2.6.8 and 6.1.1.4'
Hg Hg -2.3894 9.2266 'International Tables Vol C Tables 4.2.6.8 and 6.1.1.4'

loop_
_geom_angle_atom_site_label_1
_geom_angle_atom_site_label_2
_geom_angle_atom_site_label_3
_geom_angle
_geom_angle_site_symmetry_1
_geom_angle_site_symmetry_3
N8 Hg1 O10 68.65(17) . .
N8 Hg1 N13 87.89(18) . 4_575
O10 Hg1 N13 83.78(16) . 4_575
N8 Hg1 N1 68.42(18) . .
O10 Hg1 N1 137.05(16) . .
N13 Hg1 N1 96.01(18) 4_575 .
N8 Hg1 I1 162.64(13) . .
O10 Hg1 I1 123.92(11) . .
N13 Hg1 I1 104.59(12) 4_575 .
N1 Hg1 I1 97.84(12) . .
C2 N1 C6 119.8(6) . .
C2 N1 Hg1 125.1(4) . .
C6 N1 Hg1 115.0(4) . .
N1 C2 C3 122.1(6) . .
N1 C2 H2 119.0 . .
C3 C2 H2 119.0 . .
C4 C3 C2 118.8(6) . .
C4 C3 H3 120.6 . .
C2 C3 H3 120.6 . .
C3 C4 C5 119.2(6) . .
C3 C4 H4 120.4 . .
C5 C4 H4 120.4 . .
C4 C5 C6 119.5(6) . .
C4 C5 H5 120.3 . .
C6 C5 H5 120.3 . .
N1 C6 C5 120.7(6) . .
N1 C6 C7 116.6(5) . .
C5 C6 C7 122.7(6) . .
N8 C7 C71 123.3(6) . .
N8 C7 C6 117.4(6) . .
C71 C7 C6 119.3(5) . .
C76 C71 C72 119.1(6) . .
C76 C71 C7 120.7(6) . .
C72 C71 C7 120.1(6) . .
C73 C72 C71 120.2(6) . .
C73 C72 H72 119.9 . .
C71 C72 H72 119.9 . .
C74 C73 C72 120.1(7) . .
C74 C73 H73 119.9 . .
C72 C73 H73 119.9 . .
C73 C74 C75 120.2(7) . .
C73 C74 H74 119.9 . .
C75 C74 H74 119.9 . .
C74 C75 C76 120.1(7) . .
C74 C75 H75 120.0 . .
C76 C75 H75 120.0 . .
C71 C76 C75 120.3(6) . .
C71 C76 H76 119.9 . .
C75 C76 H76 119.9 . .
C7 N8 N9 118.1(5) . .
C7 N8 Hg1 122.4(4) . .
N9 N8 Hg1 119.4(4) . .
C10 N9 N8 110.9(5) . .
O10 C10 N9 129.4(5) . .
O10 C10 C11 118.8(5) . .
N9 C10 C11 111.8(5) . .
C10 O10 Hg1 111.5(4) . .
C16 C11 C12 118.4(6) . .
C16 C11 C10 123.6(5) . .
C12 C11 C10 118.0(5) . .
N13 C12 C11 122.7(6) . .
N13 C12 H12 118.6 . .
C11 C12 H12 118.6 . .
C14 N13 C12 116.2(5) . .
C14 N13 Hg1 123.6(4) . 4_676
C12 N13 Hg1 120.1(4) . 4_676
N13 C14 C15 125.6(6) . .
N13 C14 H14 117.2 . .
C15 C14 H14 117.2 . .
C14 C15 C16 118.0(6) . .
C14 C15 H15 121.0 . .
C16 C15 H15 121.0 . .
C15 C16 C11 119.0(6) . .
C15 C16 H16 120.5 . .
C11 C16 H16 120.5 . .

loop_
_geom_bond_atom_site_label_1
_geom_bond_atom_site_label_2
_geom_bond_distance
_geom_bond_site_symmetry_2
Hg1 N8 2.303(5) .
Hg1 O10 2.393(4) .
Hg1 N13 2.471(5) 4_575
Hg1 N1 2.478(5) .
Hg1 I1 2.6272(5) .
N1 C2 1.338(8) .
N1 C6 1.347(8) .
C2 C3 1.383(9) .
C2 H2 0.9500 .
C3 C4 1.379(10) .
C3 H3 0.9500 .
C4 C5 1.386(9) .
C4 H4 0.9500 .
C5 C6 1.390(9) .
C5 H5 0.9500 .
C6 C7 1.488(9) .
C7 N8 1.302(8) .
C7 C71 1.485(9) .
C71 C76 1.394(9) .
C71 C72 1.398(9) .
C72 C73 1.395(10) .
C72 H72 0.9500 .
C73 C74 1.381(11) .
C73 H73 0.9500 .
C74 C75 1.385(10) .
C74 H74 0.9500 .
C75 C76 1.396(9) .
C75 H75 0.9500 .
C76 H76 0.9500 .
N8 N9 1.369(7) .
N9 C10 1.353(8) .
C10 O10 1.240(7) .
C10 C11 1.509(8) .
C11 C16 1.393(9) .
C11 C12 1.398(8) .
C12 N13 1.347(8) .
C12 H12 0.9500 .
N13 C14 1.343(8) .
N13 Hg1 2.471(5) 4_676
C14 C15 1.355(9) .
C14 H14 0.9500 .
C15 C16 1.386(9) .
C15 H15 0.9500 .
C16 H16 0.9500 .
